data_4310969
loop_
_publ_author_name
'\'Eric Fournier'
'Fr\'ed\'eric Lebrun'
'Marc Drouin'
'Andreas Decken'
'Pierre D. Harvey'

_publ_section_title
;
 Preparation and Solid-State Characterization of Mixed-Ligand
 Coordination/Organometallic Oligomers and Polymers of Copper(I) and
 Silver(I) Using Diphosphine and Mono- and Diisocyanide Ligands
;
_journal_name_full 'Inorganic Chemistry'
_journal_page_first 3127
_journal_page_last 3135
_journal_paper_doi 10.1021/ic034806m
_journal_volume 43
_journal_year 2004
_chemical_formula_sum 'C70 H80 Ag2 Cl2 N4 O8 P2'
_chemical_formula_weight 1453.96
_chemical_name_systematic
;
 ?
;
_space_group_IT_number 14
_symmetry_cell_setting monoclinic
_symmetry_space_group_name_Hall '-P 2yn'
_symmetry_space_group_name_H-M 'P 1 21/n 1'
_atom_sites_solution_hydrogens geom
_atom_sites_solution_primary direct
_atom_sites_solution_secondary difmap
_audit_creation_method SHELXL-97
_cell_angle_alpha 90.00
_cell_angle_beta 115.96
_cell_angle_gamma 90.00
_cell_formula_units_Z 4
_cell_length_a 21.650
_cell_length_b 13.315
_cell_length_c 23.352
_cell_measurement_temperature 293(2)
_cell_volume 6052.448
_computing_structure_refinement 'SHELXL-97 (Sheldrick, 1997)'
_diffrn_ambient_temperature 293(2)
_diffrn_measured_fraction_theta_full 0.994
_diffrn_measured_fraction_theta_max 0.994
_diffrn_radiation_monochromator graphite
_diffrn_radiation_source 'fine-focus sealed tube'
_diffrn_radiation_wavelength 0.70930
_diffrn_reflns_av_R_equivalents 0.0000
_diffrn_reflns_av_sigmaI/netI 0.1411
_diffrn_reflns_limit_h_max 23
_diffrn_reflns_limit_h_min -25
_diffrn_reflns_limit_k_max 15
_diffrn_reflns_limit_k_min 0
_diffrn_reflns_limit_l_max 27
_diffrn_reflns_limit_l_min 0
_diffrn_reflns_number 10585
_diffrn_reflns_theta_full 24.94
_diffrn_reflns_theta_max 24.94
_diffrn_reflns_theta_min 1.71
_exptl_absorpt_coefficient_mu 0.852
_exptl_crystal_density_diffrn 1.596
_exptl_crystal_density_method 'not measured'
_exptl_crystal_F_000 3000
_refine_diff_density_max 0.808
_refine_diff_density_min -0.850
_refine_diff_density_rms 0.112
_refine_ls_extinction_method none
_refine_ls_goodness_of_fit_ref 0.903
_refine_ls_hydrogen_treatment mixed
_refine_ls_matrix_type full
_refine_ls_number_parameters 617
_refine_ls_number_reflns 10585
_refine_ls_number_restraints 50
_refine_ls_restrained_S_all 0.905
_refine_ls_R_factor_all 0.2167
_refine_ls_R_factor_gt 0.0918
_refine_ls_shift/su_max 0.006
_refine_ls_shift/su_mean 0.000
_refine_ls_structure_factor_coef Fsqd
_refine_ls_weighting_details 'calc w=1/[\s^2^(Fo^2^)+(0.1148P)^2^+0.0000P] where P=(Fo^2^+2Fc^2^)/3'
_refine_ls_weighting_scheme calc
_refine_ls_wR_factor_gt 0.1989
_refine_ls_wR_factor_ref 0.2478
_reflns_number_gt 4030
_reflns_number_total 10585
_reflns_threshold_expression >2sigma(I)
_cod_data_source_file ic034806mrom20030711_100823.cif
_cod_data_source_block shelx
_cod_original_cell_volume 6052.4
_cod_database_code 4310969

loop_
_symmetry_equiv_pos_as_xyz
'x, y, z'
'-x+1/2, y+1/2, -z+1/2'
'-x, -y, -z'
'x-1/2, -y-1/2, z-1/2'

loop_
_atom_site_label
_atom_site_type_symbol
_atom_site_fract_x
_atom_site_fract_y
_atom_site_fract_z
_atom_site_U_iso_or_equiv
_atom_site_adp_type
_atom_site_occupancy
_atom_site_symmetry_multiplicity
_atom_site_calc_flag
_atom_site_refinement_flags
_atom_site_disorder_assembly
_atom_site_disorder_group
C1 C 0.3682(6) 0.4485(10) 0.0702(6) 0.060(3) Uani 1 1 d . . .
C2 C 0.3738(9) 0.5358(12) 0.1022(8) 0.093(5) Uani 1 1 d . . .
H2 H 0.3494 0.5915 0.0794 0.111 Uiso 1 1 calc . . .
C3 C 0.4134(9) 0.5460(14) 0.1663(10) 0.104(6) Uani 1 1 d . . .
H3 H 0.4170 0.6082 0.1856 0.124 Uiso 1 1 calc . . .
C4 C 0.4477(9) 0.4649(16) 0.2020(8) 0.097(5) Uani 1 1 d . . .
H4 H 0.4708 0.4694 0.2462 0.117 Uiso 1 1 calc . . .
C5 C 0.4473(8) 0.3773(14) 0.1715(8) 0.095(5) Uani 1 1 d . . .
H5 H 0.4748 0.3241 0.1945 0.114 Uiso 1 1 calc . . .
C6 C 0.4071(8) 0.3670(10) 0.1079(7) 0.074(4) Uani 1 1 d . . .
H6 H 0.4051 0.3051 0.0887 0.089 Uiso 1 1 calc . . .
C13 C 0.2351(5) 0.4941(8) -0.0367(5) 0.046(3) Uani 1 1 d . K .
H13A H 0.2437 0.5567 -0.0132 0.055 Uiso 1 1 calc . . .
H13B H 0.2160 0.5108 -0.0817 0.055 Uiso 1 1 calc . . .
C14 C 0.1939(6) 0.4415(9) 0.0615(6) 0.060(3) Uani 1 1 d . K .
C15 C 0.1880(6) 0.3646(10) 0.0960(6) 0.063(4) Uani 1 1 d . . .
H15 H 0.1733 0.3030 0.0758 0.075 Uiso 1 1 calc . . .
C16 C 0.2022(7) 0.3710(12) 0.1594(7) 0.077(4) Uani 1 1 d . . .
H16 H 0.1981 0.3151 0.1815 0.092 Uiso 1 1 calc . . .
C17 C 0.2226(8) 0.4623(14) 0.1893(7) 0.079(4) Uani 1 1 d . . .
H17 H 0.2306 0.4700 0.2316 0.095 Uiso 1 1 calc . . .
C18 C 0.2307(8) 0.5401(13) 0.1567(8) 0.093(5) Uani 1 1 d . . .
H18 H 0.2467 0.6010 0.1774 0.112 Uiso 1 1 calc . . .
C19 C 0.2159(7) 0.5316(9) 0.0929(6) 0.062(4) Uani 1 1 d . . .
H19 H 0.2208 0.5872 0.0711 0.074 Uiso 1 1 calc . . .
C20 C 0.0934(6) 0.4973(8) -0.0664(6) 0.047(3) Uani 1 1 d . K .
C21 C 0.0672(6) 0.5013(10) -0.1320(6) 0.062(4) Uani 1 1 d . . .
H21 H 0.0905 0.4695 -0.1522 0.074 Uiso 1 1 calc . . .
C22 C 0.0073(8) 0.5516(11) -0.1676(7) 0.080(4) Uani 1 1 d . . .
H22 H -0.0108 0.5527 -0.2118 0.096 Uiso 1 1 calc . . .
C23 C -0.0263(6) 0.6012(11) -0.1366(9) 0.080(5) Uani 1 1 d . . .
H23 H -0.0656 0.6386 -0.1601 0.096 Uiso 1 1 calc . . .
C24 C -0.0018(8) 0.5949(11) -0.0726(8) 0.082(4) Uani 1 1 d . . .
H24 H -0.0257 0.6255 -0.0525 0.099 Uiso 1 1 calc . . .
C25 C 0.0577(7) 0.5441(10) -0.0371(6) 0.064(4) Uani 1 1 d . . .
H25 H 0.0743 0.5409 0.0069 0.077 Uiso 1 1 calc . . .
C32 C 0.1534(6) -0.0290(9) -0.0391(6) 0.049(3) Uani 1 1 d . K .
C33 C 0.1618(7) -0.1211(10) -0.0094(6) 0.068(4) Uani 1 1 d . . .
H33 H 0.1844 -0.1230 0.0348 0.082 Uiso 1 1 calc . . .
C34 C 0.1395(10) -0.2078(12) -0.0405(13) 0.107(7) Uani 1 1 d . . .
H34 H 0.1448 -0.2683 -0.0190 0.128 Uiso 1 1 calc . . .
C35 C 0.1073(9) -0.2030(15) -0.1078(12) 0.104(7) Uani 1 1 d . . .
H35 H 0.0900 -0.2615 -0.1311 0.124 Uiso 1 1 calc . . .
C36 C 0.1012(9) -0.1164(16) -0.1384(9) 0.110(7) Uani 1 1 d . . .
H36 H 0.0827 -0.1151 -0.1826 0.132 Uiso 1 1 calc . . .
C37 C 0.1228(7) -0.0283(10) -0.1037(7) 0.073(4) Uani 1 1 d . . .
H37 H 0.1162 0.0326 -0.1251 0.088 Uiso 1 1 calc . . .
C26 C 0.1436(6) 0.0851(9) 0.0603(6) 0.051(3) Uani 1 1 d . K .
C27 C 0.1808(6) 0.0829(12) 0.1243(6) 0.074(4) Uani 1 1 d . . .
H27 H 0.2281 0.0735 0.1420 0.088 Uiso 1 1 calc . . .
C28 C 0.1475(9) 0.0951(13) 0.1642(7) 0.098(5) Uani 1 1 d . . .
H28 H 0.1727 0.0941 0.2083 0.118 Uiso 1 1 calc . . .
C29 C 0.0795(8) 0.1079(12) 0.1378(8) 0.087(5) Uani 1 1 d . . .
H29 H 0.0571 0.1169 0.1635 0.104 Uiso 1 1 calc . . .
C30 C 0.0425(7) 0.1078(14) 0.0722(8) 0.095(5) Uani 1 1 d . . .
H30 H -0.0052 0.1122 0.0541 0.113 Uiso 1 1 calc . . .
C31 C 0.0752(6) 0.1013(12) 0.0335(6) 0.073(4) Uani 1 1 d . . .
H31 H 0.0506 0.1079 -0.0104 0.088 Uiso 1 1 calc . . .
C38 C 0.2751(5) 0.0662(8) 0.0532(5) 0.048(3) Uani 1 1 d . K .
H38A H 0.2913 0.1109 0.0897 0.058 Uiso 1 1 calc . . .
H38B H 0.2823 -0.0023 0.0689 0.058 Uiso 1 1 calc . . .
C45 C 0.4124(6) 0.0790(8) 0.0672(6) 0.050(3) Uani 1 1 d . . .
C46 C 0.4347(6) 0.0746(12) 0.1321(5) 0.069(4) Uani 1 1 d . . .
H46 H 0.4034 0.0660 0.1490 0.083 Uiso 1 1 calc . . .
C47 C 0.5031(7) 0.0830(12) 0.1712(6) 0.079(4) Uani 1 1 d . . .
H47 H 0.5166 0.0866 0.2148 0.095 Uiso 1 1 calc . . .
C48 C 0.5528(6) 0.0865(12) 0.1506(8) 0.088(5) Uani 1 1 d . . .
H48 H 0.5993 0.0872 0.1788 0.105 Uiso 1 1 calc . . .
C49 C 0.5309(7) 0.0889(14) 0.0859(7) 0.089(5) Uani 1 1 d . . .
H49 H 0.5634 0.0932 0.0699 0.107 Uiso 1 1 calc . . .
C50 C 0.4644(6) 0.0854(11) 0.0451(6) 0.068(4) Uani 1 1 d . . .
H50 H 0.4516 0.0872 0.0015 0.082 Uiso 1 1 calc . . .
C39 C 0.3097(6) -0.0219(8) -0.0432(6) 0.047(3) Uani 1 1 d . . .
C40 C 0.3234(7) -0.1179(9) -0.0150(7) 0.070(4) Uani 1 1 d . . .
H40 H 0.3392 -0.1291 0.0285 0.084 Uiso 1 1 calc . . .
C41 C 0.3102(9) -0.1966(11) -0.0611(12) 0.103(6) Uani 1 1 d . . .
H41 H 0.3159 -0.2630 -0.0473 0.124 Uiso 1 1 calc . . .
C43 C 0.2900(10) -0.1779(17) -0.1234(11) 0.108(7) Uani 1 1 d . . .
H43 H 0.2858 -0.2318 -0.1502 0.130 Uiso 1 1 calc . . .
C42 C 0.2762(8) -0.0890(15) -0.1478(7) 0.086(5) Uani 1 1 d . . .
H42 H 0.2602 -0.0793 -0.1914 0.104 Uiso 1 1 calc . . .
C44 C 0.2860(6) -0.0083(10) -0.1069(7) 0.066(4) Uani 1 1 d . . .
H44 H 0.2761 0.0564 -0.1236 0.079 Uiso 1 1 calc . . .
C7 C 0.3595(7) 0.5059(9) -0.0525(7) 0.061(4) Uani 1 1 d . . .
C8 C 0.3269(8) 0.5079(12) -0.1192(7) 0.088(5) Uani 1 1 d . . .
H8 H 0.2870 0.4711 -0.1416 0.106 Uiso 1 1 calc . . .
C9 C 0.3551(10) 0.5654(14) -0.1510(8) 0.106(6) Uani 1 1 d . . .
H9 H 0.3345 0.5676 -0.1953 0.127 Uiso 1 1 calc . . .
C10 C 0.4134(11) 0.6188(14) -0.1169(11) 0.110(7) Uani 1 1 d . . .
H10 H 0.4315 0.6590 -0.1384 0.132 Uiso 1 1 calc . . .
C11 C 0.4458(8) 0.6149(13) -0.0525(10) 0.100(6) Uani 1 1 d . . .
H11 H 0.4874 0.6480 -0.0305 0.120 Uiso 1 1 calc . . .
C12 C 0.4171(7) 0.5624(11) -0.0199(7) 0.077(4) Uani 1 1 d . . .
H12 H 0.4368 0.5650 0.0244 0.092 Uiso 1 1 calc . . .
Ag2 Ag 0.15601(5) 0.24621(7) -0.05363(5) 0.0606(3) Uani 1 1 d . K .
Ag1 Ag 0.31019(5) 0.25212(7) -0.04124(4) 0.0597(3) Uani 1 1 d . . .
P2 P 0.17159(17) 0.4231(2) -0.02256(15) 0.0490(8) Uani 1 1 d . . .
P1 P 0.31841(18) 0.4283(2) -0.01382(16) 0.0535(9) Uani 1 1 d . K .
P4 P 0.32456(15) 0.0881(2) 0.00840(13) 0.0418(7) Uani 1 1 d . K .
P3 P 0.18329(15) 0.0871(2) 0.00434(14) 0.0434(7) Uani 1 1 d . . .
Cl2 Cl 0.3301(2) 0.8190(3) 0.17532(19) 0.0821(11) Uiso 1 1 d D . .
O5 O 0.2921(12) 0.7680(16) 0.1187(8) 0.137(5) Uani 0.504(10) 1 d PD . .
O6 O 0.3109(12) 0.9138(12) 0.1783(12) 0.137(5) Uani 0.504(10) 1 d PD . .
O7 O 0.3978(8) 0.8220(17) 0.1830(11) 0.137(5) Uani 0.504(10) 1 d PD . .
O8 O 0.3278(13) 0.7600(16) 0.2232(10) 0.137(5) Uani 0.504(10) 1 d PD . .
O5' O 0.3490(13) 0.9193(12) 0.1903(12) 0.137(5) Uani 0.496(10) 1 d PD . .
O6' O 0.3345(14) 0.7906(17) 0.1217(9) 0.137(5) Uani 0.496(10) 1 d PD . .
O7' O 0.2637(8) 0.8115(17) 0.1685(11) 0.137(5) Uani 0.496(10) 1 d PD . .
O8' O 0.3720(12) 0.7625(17) 0.2275(9) 0.137(5) Uani 0.496(10) 1 d PD . .
Cl1 Cl 0.1714(2) 0.2669(3) -0.19720(17) 0.0918(13) Uani 1 1 d D . .
O1 O 0.2134(7) 0.2559(10) -0.2285(6) 0.162(3) Uani 1 1 d D K .
O2 O 0.1082(6) 0.2323(9) -0.2389(6) 0.162(3) Uani 1 1 d D K .
O3 O 0.1676(7) 0.3668(8) -0.1851(6) 0.162(3) Uani 1 1 d D K .
O4 O 0.1966(7) 0.2117(9) -0.1421(5) 0.162(3) Uani 1 1 d D K .
C51 C 0.0381(12) 0.2365(15) -0.1187(10) 0.132(7) Uiso 1 1 d . . .
N1 N -0.0191(14) 0.241(2) -0.1420(14) 0.267(14) Uiso 1 1 d D A .
C52 C -0.0923(15) 0.2514(18) -0.1696(13) 0.50(5) Uiso 1 1 d D . .
C53 C -0.1096(18) 0.294(3) -0.1269(17) 0.337(13) Uiso 1 1 d D A 1
H53A H -0.0790 0.3488 -0.1066 0.506 Uiso 1 1 calc . B 1
H53B H -0.1063 0.2451 -0.0954 0.506 Uiso 1 1 calc . C 1
H53C H -0.1559 0.3185 -0.1479 0.506 Uiso 1 1 calc . D 1
C54 C -0.1231(17) 0.163(2) -0.1834(18) 0.337(13) Uiso 1 1 d D A 1
H54A H -0.1230 0.1375 -0.2219 0.506 Uiso 1 1 calc . E 1
H54B H -0.1696 0.1698 -0.1892 0.506 Uiso 1 1 calc . F 1
H54C H -0.0990 0.1168 -0.1492 0.506 Uiso 1 1 calc . G 1
C55 C -0.1186(18) 0.306(3) -0.2231(15) 0.337(13) Uiso 1 1 d D A 1
H55A H -0.1011 0.2814 -0.2518 0.506 Uiso 1 1 calc . H 1
H55B H -0.1058 0.3749 -0.2131 0.506 Uiso 1 1 calc . I 1
H55C H -0.1677 0.3001 -0.2427 0.506 Uiso 1 1 calc . J 1
C56 C 0.3865(10) 0.2434(14) -0.0920(9) 0.116(6) Uiso 1 1 d . K 1
N2 N 0.4031(15) 0.232(2) -0.1310(13) 0.263(13) Uiso 1 1 d D K 1
C57 C 0.4269(13) 0.2317(17) -0.1817(12) 0.353(13) Uiso 1 1 d D K 1
C58 C 0.3882(19) 0.176(3) -0.2317(15) 0.353(13) Uiso 1 1 d D K 1
H58A H 0.3443 0.2079 -0.2545 0.529 Uiso 1 1 calc . L 1
H58B H 0.3819 0.1109 -0.2176 0.529 Uiso 1 1 calc . M 1
H58C H 0.4104 0.1695 -0.2592 0.529 Uiso 1 1 calc . N 1
C59 C 0.4902(15) 0.198(3) -0.1569(18) 0.353(13) Uiso 1 1 d D K 1
H59A H 0.5175 0.2364 -0.1193 0.529 Uiso 1 1 calc . O 1
H59B H 0.5087 0.2057 -0.1872 0.529 Uiso 1 1 calc . P 1
H59C H 0.4907 0.1288 -0.1459 0.529 Uiso 1 1 calc . Q 1
C60 C 0.426(2) 0.326(2) -0.1999(17) 0.353(13) Uiso 1 1 d D K 1
H60A H 0.4597 0.3641 -0.1655 0.529 Uiso 1 1 calc . R 1
H60B H 0.3813 0.3542 -0.2116 0.529 Uiso 1 1 calc . S 1
H60C H 0.4365 0.3281 -0.2358 0.529 Uiso 1 1 calc . T 1

loop_
_atom_site_aniso_label
_atom_site_aniso_U_11
_atom_site_aniso_U_22
_atom_site_aniso_U_33
_atom_site_aniso_U_23
_atom_site_aniso_U_13
_atom_site_aniso_U_12
C1 0.053(8) 0.053(8) 0.084(9) -0.002(7) 0.039(8) -0.004(7)
C2 0.096(13) 0.074(11) 0.104(13) -0.018(10) 0.040(11) -0.006(9)
C3 0.093(14) 0.093(13) 0.118(15) -0.034(12) 0.038(12) -0.005(11)
C4 0.096(13) 0.119(15) 0.072(11) -0.032(11) 0.032(10) -0.019(12)
C5 0.087(12) 0.126(15) 0.067(11) -0.011(10) 0.029(9) -0.013(11)
C6 0.081(11) 0.064(9) 0.084(11) 0.008(8) 0.042(9) -0.001(8)
C13 0.039(6) 0.043(6) 0.057(7) -0.003(5) 0.021(6) 0.004(6)
C14 0.060(9) 0.054(8) 0.073(9) 0.000(7) 0.034(7) 0.005(7)
C15 0.052(8) 0.072(9) 0.073(9) 0.014(8) 0.034(7) -0.004(7)
C16 0.071(10) 0.087(11) 0.083(11) 0.028(9) 0.043(9) 0.019(9)
C17 0.069(10) 0.104(13) 0.063(10) -0.002(9) 0.026(8) -0.012(9)
C18 0.077(11) 0.111(14) 0.087(12) -0.023(10) 0.032(10) -0.018(10)
C19 0.074(10) 0.054(8) 0.063(9) -0.009(7) 0.035(8) -0.009(7)
C20 0.043(7) 0.040(6) 0.062(8) 0.002(6) 0.026(6) -0.003(5)
C21 0.036(7) 0.072(9) 0.068(9) 0.005(7) 0.014(7) 0.019(7)
C22 0.077(11) 0.078(10) 0.073(10) 0.003(8) 0.023(9) 0.005(9)
C23 0.039(8) 0.065(9) 0.121(13) 0.050(9) 0.021(9) 0.025(7)
C24 0.063(10) 0.081(11) 0.109(12) 0.030(10) 0.044(10) 0.020(9)
C25 0.061(9) 0.058(8) 0.079(9) 0.010(7) 0.036(8) 0.007(7)
C32 0.034(7) 0.051(7) 0.067(9) -0.010(6) 0.027(7) -0.002(6)
C33 0.075(10) 0.056(9) 0.078(9) 0.014(7) 0.036(8) -0.012(7)
C34 0.104(15) 0.050(9) 0.21(2) -0.013(13) 0.112(17) -0.008(10)
C35 0.056(11) 0.094(13) 0.18(2) -0.067(15) 0.073(13) -0.041(10)
C36 0.087(13) 0.132(16) 0.124(15) -0.078(14) 0.058(12) -0.064(13)
C37 0.068(10) 0.069(10) 0.078(10) -0.015(8) 0.027(8) -0.015(8)
C26 0.049(8) 0.050(7) 0.068(8) 0.008(6) 0.038(7) 0.005(6)
C27 0.047(8) 0.120(12) 0.053(8) 0.030(9) 0.021(7) 0.024(8)
C28 0.107(14) 0.130(15) 0.078(10) 0.034(10) 0.061(10) 0.026(12)
C29 0.052(10) 0.108(13) 0.117(13) -0.013(11) 0.053(10) 0.012(9)
C30 0.050(9) 0.136(15) 0.098(12) -0.020(11) 0.033(9) -0.005(10)
C31 0.034(7) 0.122(12) 0.061(8) -0.002(8) 0.019(7) -0.007(8)
C38 0.041(7) 0.051(7) 0.060(7) -0.008(6) 0.028(6) 0.001(6)
C45 0.053(8) 0.035(6) 0.074(8) 0.006(6) 0.040(7) 0.004(6)
C46 0.037(7) 0.122(12) 0.039(7) 0.010(8) 0.007(6) -0.005(8)
C47 0.065(10) 0.100(12) 0.065(9) 0.011(8) 0.022(8) 0.011(9)
C48 0.028(7) 0.112(13) 0.098(12) -0.017(10) 0.005(8) -0.009(8)
C49 0.044(9) 0.146(15) 0.079(10) -0.038(11) 0.029(8) -0.027(10)
C50 0.048(8) 0.110(11) 0.053(8) 0.008(8) 0.027(7) -0.004(8)
C39 0.050(8) 0.037(6) 0.059(8) -0.012(6) 0.030(7) 0.011(6)
C40 0.077(10) 0.037(7) 0.109(11) 0.003(7) 0.053(9) 0.007(7)
C41 0.081(12) 0.032(8) 0.21(2) -0.010(12) 0.079(15) 0.001(8)
C43 0.089(14) 0.115(17) 0.134(18) -0.028(15) 0.061(14) 0.012(13)
C42 0.066(10) 0.110(13) 0.071(10) -0.028(10) 0.019(8) 0.006(10)
C44 0.041(8) 0.064(9) 0.076(10) -0.021(8) 0.010(7) 0.008(7)
C7 0.061(9) 0.048(7) 0.091(10) 0.008(7) 0.048(8) 0.008(7)
C8 0.103(13) 0.093(11) 0.073(10) 0.008(9) 0.042(10) 0.001(10)
C9 0.111(14) 0.122(15) 0.110(14) 0.047(12) 0.073(12) -0.004(12)
C10 0.114(16) 0.101(14) 0.17(2) 0.072(14) 0.116(16) 0.034(12)
C11 0.075(11) 0.099(13) 0.163(17) 0.046(13) 0.086(13) 0.013(10)
C12 0.054(9) 0.073(10) 0.101(11) 0.016(9) 0.030(8) -0.002(8)
Ag2 0.0654(6) 0.0446(5) 0.0728(7) 0.0081(6) 0.0310(5) 0.0041(6)
Ag1 0.0759(7) 0.0452(5) 0.0673(6) 0.0068(6) 0.0399(5) 0.0080(6)
P2 0.053(2) 0.0421(18) 0.0540(19) 0.0057(16) 0.0252(16) 0.0033(16)
P1 0.059(2) 0.0431(18) 0.070(2) 0.0071(17) 0.0387(18) 0.0057(16)
P4 0.0412(18) 0.0414(17) 0.0485(18) 0.0017(14) 0.0249(15) 0.0038(14)
P3 0.0397(17) 0.0392(16) 0.0547(18) -0.0001(15) 0.0239(15) 0.0021(14)
O5 0.178(14) 0.112(6) 0.125(7) 0.016(5) 0.070(8) 0.010(8)
O6 0.178(14) 0.112(6) 0.125(7) 0.016(5) 0.070(8) 0.010(8)
O7 0.178(14) 0.112(6) 0.125(7) 0.016(5) 0.070(8) 0.010(8)
O8 0.178(14) 0.112(6) 0.125(7) 0.016(5) 0.070(8) 0.010(8)
O5' 0.178(14) 0.112(6) 0.125(7) 0.016(5) 0.070(8) 0.010(8)
O6' 0.178(14) 0.112(6) 0.125(7) 0.016(5) 0.070(8) 0.010(8)
O7' 0.178(14) 0.112(6) 0.125(7) 0.016(5) 0.070(8) 0.010(8)
O8' 0.178(14) 0.112(6) 0.125(7) 0.016(5) 0.070(8) 0.010(8)
Cl1 0.114(3) 0.097(3) 0.0475(19) 0.002(2) 0.020(2) 0.015(3)
O1 0.194(7) 0.145(6) 0.116(5) 0.012(5) 0.040(5) 0.021(6)
O2 0.194(7) 0.145(6) 0.116(5) 0.012(5) 0.040(5) 0.021(6)
O3 0.194(7) 0.145(6) 0.116(5) 0.012(5) 0.040(5) 0.021(6)
O4 0.194(7) 0.145(6) 0.116(5) 0.012(5) 0.040(5) 0.021(6)

loop_
_atom_type_symbol
_atom_type_description
_atom_type_scat_dispersion_real
_atom_type_scat_dispersion_imag
_atom_type_scat_source
C C 0.0033 0.0016 'International Tables Vol C Tables 4.2.6.8 and 6.1.1.4'
H H 0.0000 0.0000 'International Tables Vol C Tables 4.2.6.8 and 6.1.1.4'
Ag Ag -0.8971 1.1015 'International Tables Vol C Tables 4.2.6.8 and 6.1.1.4'
P P 0.1023 0.0942 'International Tables Vol C Tables 4.2.6.8 and 6.1.1.4'
N N 0.0061 0.0033 'International Tables Vol C Tables 4.2.6.8 and 6.1.1.4'
Cl Cl 0.1484 0.1585 'International Tables Vol C Tables 4.2.6.8 and 6.1.1.4'
O O 0.0106 0.0060 'International Tables Vol C Tables 4.2.6.8 and 6.1.1.4'

loop_
_geom_angle_atom_site_label_1
_geom_angle_atom_site_label_2
_geom_angle_atom_site_label_3
_geom_angle
_geom_angle_site_symmetry_1
_geom_angle_site_symmetry_3
_geom_angle_publ_flag
C2 C1 C6 115.2(13) . . ?
C2 C1 P1 126.5(12) . . ?
C6 C1 P1 118.2(10) . . ?
C3 C2 C1 123.3(16) . . ?
C3 C2 H2 118.3 . . ?
C1 C2 H2 118.3 . . ?
C2 C3 C4 120.2(16) . . ?
C2 C3 H3 119.9 . . ?
C4 C3 H3 119.9 . . ?
C5 C4 C3 118.6(15) . . ?
C5 C4 H4 120.7 . . ?
C3 C4 H4 120.7 . . ?
C6 C5 C4 120.7(17) . . ?
C6 C5 H5 119.6 . . ?
C4 C5 H5 119.6 . . ?
C5 C6 C1 121.5(14) . . ?
C5 C6 H6 119.2 . . ?
C1 C6 H6 119.2 . . ?
P2 C13 P1 114.7(6) . . ?
P2 C13 H13A 108.6 . . ?
P1 C13 H13A 108.6 . . ?
P2 C13 H13B 108.6 . . ?
P1 C13 H13B 108.6 . . ?
H13A C13 H13B 107.6 . . ?
C15 C14 C19 116.4(12) . . ?
C15 C14 P2 119.6(10) . . ?
C19 C14 P2 123.9(10) . . ?
C14 C15 C16 124.3(13) . . ?
C14 C15 H15 117.9 . . ?
C16 C15 H15 117.9 . . ?
C15 C16 C17 118.2(13) . . ?
C15 C16 H16 120.9 . . ?
C17 C16 H16 120.9 . . ?
C18 C17 C16 119.1(14) . . ?
C18 C17 H17 120.4 . . ?
C16 C17 H17 120.4 . . ?
C19 C18 C17 121.4(15) . . ?
C19 C18 H18 119.3 . . ?
C17 C18 H18 119.3 . . ?
C18 C19 C14 120.5(13) . . ?
C18 C19 H19 119.7 . . ?
C14 C19 H19 119.7 . . ?
C21 C20 C25 118.9(11) . . ?
C21 C20 P2 118.0(9) . . ?
C25 C20 P2 123.0(9) . . ?
C22 C21 C20 120.8(12) . . ?
C22 C21 H21 119.6 . . ?
C20 C21 H21 119.6 . . ?
C23 C22 C21 119.1(13) . . ?
C23 C22 H22 120.5 . . ?
C21 C22 H22 120.5 . . ?
C24 C23 C22 120.2(12) . . ?
C24 C23 H23 119.9 . . ?
C22 C23 H23 119.9 . . ?
C23 C24 C25 120.6(14) . . ?
C23 C24 H24 119.7 . . ?
C25 C24 H24 119.7 . . ?
C24 C25 C20 120.4(13) . . ?
C24 C25 H25 119.8 . . ?
C20 C25 H25 119.8 . . ?
C37 C32 C33 117.2(12) . . ?
C37 C32 P3 119.9(10) . . ?
C33 C32 P3 122.8(10) . . ?
C34 C33 C32 123.9(15) . . ?
C34 C33 H33 118.1 . . ?
C32 C33 H33 118.1 . . ?
C33 C34 C35 116.8(17) . . ?
C33 C34 H34 121.6 . . ?
C35 C34 H34 121.6 . . ?
C36 C35 C34 121.3(17) . . ?
C36 C35 H35 119.4 . . ?
C34 C35 H35 119.4 . . ?
C35 C36 C37 119.3(17) . . ?
C35 C36 H36 120.3 . . ?
C37 C36 H36 120.3 . . ?
C32 C37 C36 121.4(15) . . ?
C32 C37 H37 119.3 . . ?
C36 C37 H37 119.3 . . ?
C27 C26 C31 121.1(11) . . ?
C27 C26 P3 122.9(9) . . ?
C31 C26 P3 115.2(9) . . ?
C26 C27 C28 119.8(12) . . ?
C26 C27 H27 120.1 . . ?
C28 C27 H27 120.1 . . ?
C29 C28 C27 119.2(14) . . ?
C29 C28 H28 120.4 . . ?
C27 C28 H28 120.4 . . ?
C28 C29 C30 119.9(14) . . ?
C28 C29 H29 120.1 . . ?
C30 C29 H29 120.1 . . ?
C31 C30 C29 120.9(13) . . ?
C31 C30 H30 119.6 . . ?
C29 C30 H30 119.6 . . ?
C26 C31 C30 118.9(12) . . ?
C26 C31 H31 120.6 . . ?
C30 C31 H31 120.6 . . ?
P4 C38 P3 111.7(6) . . ?
P4 C38 H38A 109.3 . . ?
P3 C38 H38A 109.3 . . ?
P4 C38 H38B 109.3 . . ?
P3 C38 H38B 109.3 . . ?
H38A C38 H38B 107.9 . . ?
C46 C45 C50 116.6(11) . . ?
C46 C45 P4 126.0(9) . . ?
C50 C45 P4 117.2(9) . . ?
C47 C46 C45 119.4(12) . . ?
C47 C46 H46 120.3 . . ?
C45 C46 H46 120.3 . . ?
C46 C47 C48 124.1(13) . . ?
C46 C47 H47 117.9 . . ?
C48 C47 H47 117.9 . . ?
C47 C48 C49 116.5(12) . . ?
C47 C48 H48 121.8 . . ?
C49 C48 H48 121.8 . . ?
C50 C49 C48 122.0(13) . . ?
C50 C49 H49 119.0 . . ?
C48 C49 H49 119.0 . . ?
C49 C50 C45 121.2(12) . . ?
C49 C50 H50 119.4 . . ?
C45 C50 H50 119.4 . . ?
C44 C39 C40 122.4(11) . . ?
C44 C39 P4 119.1(9) . . ?
C40 C39 P4 118.4(9) . . ?
C39 C40 C41 112.2(14) . . ?
C39 C40 H40 123.9 . . ?
C41 C40 H40 123.9 . . ?
C43 C41 C40 122.6(16) . . ?
C43 C41 H41 118.7 . . ?
C40 C41 H41 118.7 . . ?
C42 C43 C41 123.3(19) . . ?
C42 C43 H43 118.3 . . ?
C41 C43 H43 118.3 . . ?
C43 C42 C44 118.0(16) . . ?
C43 C42 H42 121.0 . . ?
C44 C42 H42 121.0 . . ?
C39 C44 C42 121.3(14) . . ?
C39 C44 H44 119.4 . . ?
C42 C44 H44 119.4 . . ?
C12 C7 C8 120.1(13) . . ?
C12 C7 P1 123.7(11) . . ?
C8 C7 P1 116.2(11) . . ?
C9 C8 C7 118.9(15) . . ?
C9 C8 H8 120.6 . . ?
C7 C8 H8 120.6 . . ?
C10 C9 C8 119.3(16) . . ?
C10 C9 H9 120.4 . . ?
C8 C9 H9 120.4 . . ?
C11 C10 C9 121.8(15) . . ?
C11 C10 H10 119.1 . . ?
C9 C10 H10 119.1 . . ?
C10 C11 C12 119.8(17) . . ?
C10 C11 H11 120.1 . . ?
C12 C11 H11 120.1 . . ?
C7 C12 C11 119.8(15) . . ?
C7 C12 H12 120.1 . . ?
C11 C12 H12 120.1 . . ?
C51 Ag2 P3 104.1(5) . . ?
C51 Ag2 P2 102.5(5) . . ?
P3 Ag2 P2 134.62(11) . . ?
C51 Ag2 O4 97.3(6) . . ?
P3 Ag2 O4 101.7(3) . . ?
P2 Ag2 O4 110.7(3) . . ?
C51 Ag2 Ag1 148.7(5) . . ?
P3 Ag2 Ag1 88.96(7) . . ?
P2 Ag2 Ag1 86.96(8) . . ?
O4 Ag2 Ag1 51.8(3) . . ?
P1 Ag1 P4 140.10(12) . . ?
P1 Ag1 C56 100.9(5) . . ?
P4 Ag1 C56 102.6(4) . . ?
P1 Ag1 O4 111.7(3) . . ?
P4 Ag1 O4 96.8(3) . . ?
C56 Ag1 O4 97.1(5) . . ?
P1 Ag1 Ag2 90.05(8) . . ?
P4 Ag1 Ag2 86.11(7) . . ?
C56 Ag1 Ag2 148.9(5) . . ?
O4 Ag1 Ag2 52.0(3) . . ?
C13 P2 C14 105.2(6) . . ?
C13 P2 C20 101.8(5) . . ?
C14 P2 C20 105.9(6) . . ?
C13 P2 Ag2 117.7(4) . . ?
C14 P2 Ag2 112.8(4) . . ?
C20 P2 Ag2 112.3(4) . . ?
C1 P1 C7 105.4(6) . . ?
C1 P1 C13 106.6(5) . . ?
C7 P1 C13 102.2(5) . . ?
C1 P1 Ag1 111.9(4) . . ?
C7 P1 Ag1 114.2(4) . . ?
C13 P1 Ag1 115.5(4) . . ?
C45 P4 C38 104.1(5) . . ?
C45 P4 C39 105.7(5) . . ?
C38 P4 C39 105.8(5) . . ?
C45 P4 Ag1 107.3(4) . . ?
C38 P4 Ag1 115.7(4) . . ?
C39 P4 Ag1 117.1(4) . . ?
C32 P3 C38 104.1(5) . . ?
C32 P3 C26 102.8(5) . . ?
C38 P3 C26 105.7(5) . . ?
C32 P3 Ag2 119.4(4) . . ?
C38 P3 Ag2 114.3(4) . . ?
C26 P3 Ag2 109.2(4) . . ?
O6' Cl2 O6 117.5(16) . . ?
O6' Cl2 O8' 112.3(12) . . ?
O6 Cl2 O8' 124.5(15) . . ?
O6' Cl2 O7 68.4(13) . . ?
O6 Cl2 O7 107.4(12) . . ?
O8' Cl2 O7 69.9(13) . . ?
O6' Cl2 O5 40.1(13) . . ?
O6 Cl2 O5 116.2(13) . . ?
O8' Cl2 O5 117.3(14) . . ?
O7 Cl2 O5 106.7(12) . . ?
O6' Cl2 O8 129.1(14) . . ?
O6 Cl2 O8 111.7(13) . . ?
O8' Cl2 O8 38.8(12) . . ?
O7 Cl2 O8 108.6(12) . . ?
O5 Cl2 O8 105.9(12) . . ?
O6' Cl2 O5' 111.6(12) . . ?
O6 Cl2 O5' 31.7(14) . . ?
O8' Cl2 O5' 107.1(12) . . ?
O7 Cl2 O5' 76.4(13) . . ?
O5 Cl2 O5' 133.8(14) . . ?
O8 Cl2 O5' 116.8(15) . . ?
O6' Cl2 O7' 111.4(12) . . ?
O6 Cl2 O7' 75.1(14) . . ?
O8' Cl2 O7' 108.0(12) . . ?
O7 Cl2 O7' 177.3(13) . . ?
O5 Cl2 O7' 72.6(13) . . ?
O8 Cl2 O7' 69.3(13) . . ?
O5' Cl2 O7' 105.9(12) . . ?
O6' O5 Cl2 67.7(13) . . ?
O6' O5 O7' 119.4(18) . . ?
Cl2 O5 O7' 53.3(9) . . ?
O5' O6 Cl2 78.2(18) . . ?
O5' O6 O7' 130(2) . . ?
Cl2 O6 O7' 53.6(9) . . ?
Cl2 O7 O8' 54.6(8) . . ?
Cl2 O7 O6' 54.5(8) . . ?
O8' O7 O6' 92.8(13) . . ?
Cl2 O7 O5' 51.8(8) . . ?
O8' O7 O5' 84.5(12) . . ?
O6' O7 O5' 87.8(13) . . ?
O8' O8 Cl2 70.4(14) . . ?
O8' O8 O7' 125.5(18) . . ?
Cl2 O8 O7' 55.2(9) . . ?
O6 O5' Cl2 70.1(16) . . ?
O6 O5' O7 121(2) . . ?
Cl2 O5' O7 51.8(8) . . ?
O5 O6' Cl2 72.3(14) . . ?
O5 O6' O7 126.6(19) . . ?
Cl2 O6' O7 57.2(9) . . ?
Cl2 O7' O5 54.0(8) . . ?
Cl2 O7' O6 51.4(8) . . ?
O5 O7' O6 89.4(12) . . ?
Cl2 O7' O8 55.5(8) . . ?
O5 O7' O8 87.2(13) . . ?
O6 O7' O8 88.6(13) . . ?
O8 O8' Cl2 70.9(14) . . ?
O8 O8' O7 126.4(18) . . ?
Cl2 O8' O7 55.5(9) . . ?
O2 Cl1 O4 110.6(8) . . ?
O2 Cl1 O3 110.1(8) . . ?
O4 Cl1 O3 111.2(8) . . ?
O2 Cl1 O1 105.6(8) . . ?
O4 Cl1 O1 110.6(8) . . ?
O3 Cl1 O1 108.7(9) . . ?
Cl1 O4 Ag2 120.9(8) . . ?
Cl1 O4 Ag1 124.5(8) . . ?
Ag2 O4 Ag1 76.2(3) . . ?
N1 C51 Ag2 169(2) . . ?
C51 N1 C52 176(3) . . ?
C54 C52 C53 106.5(19) . . ?
C54 C52 C55 107.0(19) . . ?
C53 C52 C55 109(2) . . ?
C54 C52 N1 111.2(19) . . ?
C53 C52 N1 108.8(18) . . ?
C55 C52 N1 114.2(19) . . ?
C52 C53 H53A 109.5 . . ?
C52 C53 H53B 109.5 . . ?
H53A C53 H53B 109.5 . . ?
C52 C53 H53C 109.5 . . ?
H53A C53 H53C 109.5 . . ?
H53B C53 H53C 109.5 . . ?
C52 C54 H54A 109.5 . . ?
C52 C54 H54B 109.5 . . ?
H54A C54 H54B 109.5 . . ?
C52 C54 H54C 109.5 . . ?
H54A C54 H54C 109.5 . . ?
H54B C54 H54C 109.5 . . ?
C52 C55 H55A 109.5 . . ?
C52 C55 H55B 109.5 . . ?
H55A C55 H55B 109.5 . . ?
C52 C55 H55C 109.5 . . ?
H55A C55 H55C 109.5 . . ?
H55B C55 H55C 109.5 . . ?
N2 C56 Ag1 159(2) . . ?
C56 N2 C57 173(3) . . ?
C59 C57 C58 109.6(19) . . ?
C59 C57 C60 109(2) . . ?
C58 C57 C60 109.4(19) . . ?
C59 C57 N2 108.0(18) . . ?
C58 C57 N2 113.7(19) . . ?
C60 C57 N2 106.8(18) . . ?
C57 C58 H58A 109.5 . . ?
C57 C58 H58B 109.5 . . ?
H58A C58 H58B 109.5 . . ?
C57 C58 H58C 109.5 . . ?
H58A C58 H58C 109.5 . . ?
H58B C58 H58C 109.5 . . ?
C57 C59 H59A 109.5 . . ?
C57 C59 H59B 109.5 . . ?
H59A C59 H59B 109.5 . . ?
C57 C59 H59C 109.5 . . ?
H59A C59 H59C 109.5 . . ?
H59B C59 H59C 109.5 . . ?
C57 C60 H60A 109.5 . . ?
C57 C60 H60B 109.5 . . ?
H60A C60 H60B 109.5 . . ?
C57 C60 H60C 109.5 . . ?
H60A C60 H60C 109.5 . . ?
H60B C60 H60C 109.5 . . ?

loop_
_geom_bond_atom_site_label_1
_geom_bond_atom_site_label_2
_geom_bond_distance
_geom_bond_site_symmetry_2
_geom_bond_publ_flag
C1 C2 1.359(18) . ?
C1 C6 1.419(17) . ?
C1 P1 1.797(14) . ?
C2 C3 1.37(2) . ?
C2 H2 0.9300 . ?
C3 C4 1.37(2) . ?
C3 H3 0.9300 . ?
C4 C5 1.36(2) . ?
C4 H4 0.9300 . ?
C5 C6 1.361(19) . ?
C5 H5 0.9300 . ?
C6 H6 0.9300 . ?
C13 P2 1.814(11) . ?
C13 P1 1.862(11) . ?
C13 H13A 0.9700 . ?
C13 H13B 0.9700 . ?
C14 C15 1.344(16) . ?
C14 C19 1.379(16) . ?
C14 P2 1.821(13) . ?
C15 C16 1.377(17) . ?
C15 H15 0.9300 . ?
C16 C17 1.374(19) . ?
C16 H16 0.9300 . ?
C17 C18 1.34(2) . ?
C17 H17 0.9300 . ?
C18 C19 1.384(18) . ?
C18 H18 0.9300 . ?
C19 H19 0.9300 . ?
C20 C21 1.382(15) . ?
C20 C25 1.383(16) . ?
C20 P2 1.836(12) . ?
C21 C22 1.371(17) . ?
C21 H21 0.9300 . ?
C22 C23 1.39(2) . ?
C22 H22 0.9300 . ?
C23 C24 1.35(2) . ?
C23 H23 0.9300 . ?
C24 C25 1.368(17) . ?
C24 H24 0.9300 . ?
C25 H25 0.9300 . ?
C32 C37 1.357(16) . ?
C32 C33 1.382(16) . ?
C32 P3 1.806(12) . ?
C33 C34 1.34(2) . ?
C33 H33 0.9300 . ?
C34 C35 1.41(3) . ?
C34 H34 0.9300 . ?
C35 C36 1.33(3) . ?
C35 H35 0.9300 . ?
C36 C37 1.39(2) . ?
C36 H36 0.9300 . ?
C37 H37 0.9300 . ?
C26 C27 1.352(15) . ?
C26 C31 1.350(15) . ?
C26 P3 1.851(11) . ?
C27 C28 1.416(18) . ?
C27 H27 0.9300 . ?
C28 C29 1.335(19) . ?
C28 H28 0.9300 . ?
C29 C30 1.38(2) . ?
C29 H29 0.9300 . ?
C30 C31 1.372(18) . ?
C30 H30 0.9300 . ?
C31 H31 0.9300 . ?
C38 P4 1.819(11) . ?
C38 P3 1.829(11) . ?
C38 H38A 0.9700 . ?
C38 H38B 0.9700 . ?
C45 C46 1.375(15) . ?
C45 C50 1.430(15) . ?
C45 P4 1.798(12) . ?
C46 C47 1.361(17) . ?
C46 H46 0.9300 . ?
C47 C48 1.361(19) . ?
C47 H47 0.9300 . ?
C48 C49 1.371(19) . ?
C48 H48 0.9300 . ?
C49 C50 1.336(17) . ?
C49 H49 0.9300 . ?
C50 H50 0.9300 . ?
C39 C44 1.357(16) . ?
C39 C40 1.409(15) . ?
C39 P4 1.834(11) . ?
C40 C41 1.44(2) . ?
C40 H40 0.9300 . ?
C41 C43 1.35(2) . ?
C41 H41 0.9300 . ?
C43 C42 1.29(2) . ?
C43 H43 0.9300 . ?
C42 C44 1.391(18) . ?
C42 H42 0.9300 . ?
C44 H44 0.9300 . ?
C7 C12 1.369(17) . ?
C7 C8 1.400(18) . ?
C7 P1 1.837(12) . ?
C8 C9 1.382(19) . ?
C8 H8 0.9300 . ?
C9 C10 1.36(2) . ?
C9 H9 0.9300 . ?
C10 C11 1.35(2) . ?
C10 H10 0.9300 . ?
C11 C12 1.367(19) . ?
C11 H11 0.9300 . ?
C12 H12 0.9300 . ?
Ag2 C51 2.33(2) . ?
Ag2 P3 2.443(3) . ?
Ag2 P2 2.444(3) . ?
Ag2 O4 2.615(14) . ?
Ag2 Ag1 3.2227(13) . ?
Ag1 P1 2.418(3) . ?
Ag1 P4 2.427(3) . ?
Ag1 C56 2.42(2) . ?
Ag1 O4 2.610(13) . ?
Cl2 O6' 1.352(14) . ?
Cl2 O6 1.340(14) . ?
Cl2 O8' 1.381(15) . ?
Cl2 O7 1.396(14) . ?
Cl2 O5 1.392(15) . ?
Cl2 O8 1.386(14) . ?
Cl2 O5' 1.395(15) . ?
Cl2 O7' 1.379(14) . ?
O5 O6' 0.94(3) . ?
O5 O7' 1.64(3) . ?
O6 O5' 0.75(3) . ?
O6 O7' 1.66(3) . ?
O7 O8' 1.59(3) . ?
O7 O6' 1.54(3) . ?
O7 O5' 1.73(3) . ?
O8 O8' 0.92(3) . ?
O8 O7' 1.57(3) . ?
Cl1 O2 1.367(11) . ?
Cl1 O4 1.371(11) . ?
Cl1 O3 1.369(11) . ?
Cl1 O1 1.402(12) . ?
C51 N1 1.11(3) . ?
N1 C52 1.432(18) . ?
C52 C54 1.32(3) . ?
C52 C53 1.33(3) . ?
C52 C55 1.34(3) . ?
C53 H53A 0.9600 . ?
C53 H53B 0.9600 . ?
C53 H53C 0.9600 . ?
C54 H54A 0.9600 . ?
C54 H54B 0.9600 . ?
C54 H54C 0.9600 . ?
C55 H55A 0.9600 . ?
C55 H55B 0.9600 . ?
C55 H55C 0.9600 . ?
C56 N2 1.12(3) . ?
N2 C57 1.483(18) . ?
C57 C59 1.31(3) . ?
C57 C58 1.32(3) . ?
C57 C60 1.32(3) . ?
C58 H58A 0.9600 . ?
C58 H58B 0.9600 . ?
C58 H58C 0.9600 . ?
C59 H59A 0.9600 . ?
C59 H59B 0.9600 . ?
C59 H59C 0.9600 . ?
C60 H60A 0.9600 . ?
C60 H60B 0.9600 . ?
C60 H60C 0.9600 . ?

loop_
_geom_torsion_atom_site_label_1
_geom_torsion_atom_site_label_2
_geom_torsion_atom_site_label_3
_geom_torsion_atom_site_label_4
_geom_torsion
_geom_torsion_site_symmetry_1
_geom_torsion_site_symmetry_2
_geom_torsion_site_symmetry_3
_geom_torsion_site_symmetry_4
_geom_torsion_publ_flag
C6 C1 C2 C3 0(2) . . . . ?
P1 C1 C2 C3 -179.2(13) . . . . ?
C1 C2 C3 C4 -3(3) . . . . ?
C2 C3 C4 C5 7(3) . . . . ?
C3 C4 C5 C6 -8(3) . . . . ?
C4 C5 C6 C1 5(2) . . . . ?
C2 C1 C6 C5 0(2) . . . . ?
P1 C1 C6 C5 178.4(12) . . . . ?
C19 C14 C15 C16 0(2) . . . . ?
P2 C14 C15 C16 -178.7(11) . . . . ?
C14 C15 C16 C17 1(2) . . . . ?
C15 C16 C17 C18 -3(2) . . . . ?
C16 C17 C18 C19 3(2) . . . . ?
C17 C18 C19 C14 -2(2) . . . . ?
C15 C14 C19 C18 0(2) . . . . ?
P2 C14 C19 C18 178.8(11) . . . . ?
C25 C20 C21 C22 0.7(19) . . . . ?
P2 C20 C21 C22 177.0(11) . . . . ?
C20 C21 C22 C23 2(2) . . . . ?
C21 C22 C23 C24 -3(2) . . . . ?
C22 C23 C24 C25 3(2) . . . . ?
C23 C24 C25 C20 -1(2) . . . . ?
C21 C20 C25 C24 -1.2(19) . . . . ?
P2 C20 C25 C24 -177.3(11) . . . . ?
C37 C32 C33 C34 -3(2) . . . . ?
P3 C32 C33 C34 179.2(12) . . . . ?
C32 C33 C34 C35 2(2) . . . . ?
C33 C34 C35 C36 2(3) . . . . ?
C34 C35 C36 C37 -4(3) . . . . ?
C33 C32 C37 C36 0(2) . . . . ?
P3 C32 C37 C36 178.0(12) . . . . ?
C35 C36 C37 C32 4(2) . . . . ?
C31 C26 C27 C28 2(2) . . . . ?
P3 C26 C27 C28 171.5(12) . . . . ?
C26 C27 C28 C29 0(3) . . . . ?
C27 C28 C29 C30 1(3) . . . . ?
C28 C29 C30 C31 -4(3) . . . . ?
C27 C26 C31 C30 -5(2) . . . . ?
P3 C26 C31 C30 -175.6(13) . . . . ?
C29 C30 C31 C26 6(3) . . . . ?
C50 C45 C46 C47 4(2) . . . . ?
P4 C45 C46 C47 -170.1(12) . . . . ?
C45 C46 C47 C48 -6(3) . . . . ?
C46 C47 C48 C49 5(3) . . . . ?
C47 C48 C49 C50 -2(3) . . . . ?
C48 C49 C50 C45 0(3) . . . . ?
C46 C45 C50 C49 -1(2) . . . . ?
P4 C45 C50 C49 173.6(13) . . . . ?
C44 C39 C40 C41 0.7(18) . . . . ?
P4 C39 C40 C41 -179.3(10) . . . . ?
C39 C40 C41 C43 3(2) . . . . ?
C40 C41 C43 C42 -5(3) . . . . ?
C41 C43 C42 C44 3(3) . . . . ?
C40 C39 C44 C42 -2(2) . . . . ?
P4 C39 C44 C42 177.7(11) . . . . ?
C43 C42 C44 C39 0(2) . . . . ?
C12 C7 C8 C9 2(2) . . . . ?
P1 C7 C8 C9 179.6(12) . . . . ?
C7 C8 C9 C10 0(3) . . . . ?
C8 C9 C10 C11 2(3) . . . . ?
C9 C10 C11 C12 -5(3) . . . . ?
C8 C7 C12 C11 -5(2) . . . . ?
P1 C7 C12 C11 177.5(11) . . . . ?
C10 C11 C12 C7 6(2) . . . . ?
C51 Ag2 Ag1 P1 107.7(10) . . . . ?
P3 Ag2 Ag1 P1 -136.28(11) . . . . ?
P2 Ag2 Ag1 P1 -1.49(11) . . . . ?
O4 Ag2 Ag1 P1 118.0(3) . . . . ?
C51 Ag2 Ag1 P4 -112.0(10) . . . . ?
P3 Ag2 Ag1 P4 3.98(11) . . . . ?
P2 Ag2 Ag1 P4 138.77(10) . . . . ?
O4 Ag2 Ag1 P4 -101.8(3) . . . . ?
C51 Ag2 Ag1 C56 -3.9(13) . . . . ?
P3 Ag2 Ag1 C56 112.1(9) . . . . ?
P2 Ag2 Ag1 C56 -113.1(9) . . . . ?
O4 Ag2 Ag1 C56 6.4(9) . . . . ?
C51 Ag2 Ag1 O4 -10.2(10) . . . . ?
P3 Ag2 Ag1 O4 105.8(3) . . . . ?
P2 Ag2 Ag1 O4 -119.5(3) . . . . ?
P1 C13 P2 C14 82.0(7) . . . . ?
P1 C13 P2 C20 -167.8(6) . . . . ?
P1 C13 P2 Ag2 -44.6(7) . . . . ?
C15 C14 P2 C13 -141.5(10) . . . . ?
C19 C14 P2 C13 39.7(13) . . . . ?
C15 C14 P2 C20 111.2(11) . . . . ?
C19 C14 P2 C20 -67.6(12) . . . . ?
C15 C14 P2 Ag2 -11.9(12) . . . . ?
C19 C14 P2 Ag2 169.3(10) . . . . ?
C21 C20 P2 C13 66.7(10) . . . . ?
C25 C20 P2 C13 -117.2(10) . . . . ?
C21 C20 P2 C14 176.4(10) . . . . ?
C25 C20 P2 C14 -7.5(12) . . . . ?
C21 C20 P2 Ag2 -60.1(10) . . . . ?
C25 C20 P2 Ag2 116.0(10) . . . . ?
C51 Ag2 P2 C13 -126.1(7) . . . . ?
P3 Ag2 P2 C13 109.2(4) . . . . ?
O4 Ag2 P2 C13 -23.3(5) . . . . ?
Ag1 Ag2 P2 C13 23.7(4) . . . . ?
C51 Ag2 P2 C14 111.1(7) . . . . ?
P3 Ag2 P2 C14 -13.5(5) . . . . ?
O4 Ag2 P2 C14 -146.1(5) . . . . ?
Ag1 Ag2 P2 C14 -99.1(4) . . . . ?
C51 Ag2 P2 C20 -8.4(7) . . . . ?
P3 Ag2 P2 C20 -133.0(4) . . . . ?
O4 Ag2 P2 C20 94.4(5) . . . . ?
Ag1 Ag2 P2 C20 141.4(4) . . . . ?
C2 C1 P1 C7 66.1(14) . . . . ?
C6 C1 P1 C7 -112.6(11) . . . . ?
C2 C1 P1 C13 -41.9(14) . . . . ?
C6 C1 P1 C13 139.4(10) . . . . ?
C2 C1 P1 Ag1 -169.1(12) . . . . ?
C6 C1 P1 Ag1 12.2(11) . . . . ?
C12 C7 P1 C1 1.7(13) . . . . ?
C8 C7 P1 C1 -176.0(11) . . . . ?
C12 C7 P1 C13 113.0(11) . . . . ?
C8 C7 P1 C13 -64.8(11) . . . . ?
C12 C7 P1 Ag1 -121.5(11) . . . . ?
C8 C7 P1 Ag1 60.7(11) . . . . ?
P2 C13 P1 C1 -83.3(7) . . . . ?
P2 C13 P1 C7 166.3(6) . . . . ?
P2 C13 P1 Ag1 41.7(7) . . . . ?
P4 Ag1 P1 C1 18.7(5) . . . . ?
C56 Ag1 P1 C1 -106.5(6) . . . . ?
O4 Ag1 P1 C1 151.2(5) . . . . ?
Ag2 Ag1 P1 C1 102.7(4) . . . . ?
P4 Ag1 P1 C7 138.3(5) . . . . ?
C56 Ag1 P1 C7 13.1(7) . . . . ?
O4 Ag1 P1 C7 -89.2(6) . . . . ?
Ag2 Ag1 P1 C7 -137.7(5) . . . . ?
P4 Ag1 P1 C13 -103.6(4) . . . . ?
C56 Ag1 P1 C13 131.2(6) . . . . ?
O4 Ag1 P1 C13 28.9(5) . . . . ?
Ag2 Ag1 P1 C13 -19.6(4) . . . . ?
C46 C45 P4 C38 -10.4(13) . . . . ?
C50 C45 P4 C38 175.4(10) . . . . ?
C46 C45 P4 C39 -121.6(12) . . . . ?
C50 C45 P4 C39 64.2(11) . . . . ?
C46 C45 P4 Ag1 112.8(11) . . . . ?
C50 C45 P4 Ag1 -61.5(10) . . . . ?
P3 C38 P4 C45 173.1(6) . . . . ?
P3 C38 P4 C39 -75.8(7) . . . . ?
P3 C38 P4 Ag1 55.6(6) . . . . ?
C44 C39 P4 C45 -124.8(10) . . . . ?
C40 C39 P4 C45 55.2(11) . . . . ?
C44 C39 P4 C38 125.2(10) . . . . ?
C40 C39 P4 C38 -54.8(11) . . . . ?
C44 C39 P4 Ag1 -5.4(11) . . . . ?
C40 C39 P4 Ag1 174.5(8) . . . . ?
P1 Ag1 P4 C45 -61.2(4) . . . . ?
C56 Ag1 P4 C45 63.5(6) . . . . ?
O4 Ag1 P4 C45 162.4(5) . . . . ?
Ag2 Ag1 P4 C45 -146.6(4) . . . . ?
P1 Ag1 P4 C38 54.4(4) . . . . ?
C56 Ag1 P4 C38 179.1(6) . . . . ?
O4 Ag1 P4 C38 -82.0(5) . . . . ?
Ag2 Ag1 P4 C38 -31.0(4) . . . . ?
P1 Ag1 P4 C39 -179.7(4) . . . . ?
C56 Ag1 P4 C39 -55.0(6) . . . . ?
O4 Ag1 P4 C39 43.9(5) . . . . ?
Ag2 Ag1 P4 C39 94.9(4) . . . . ?
C37 C32 P3 C38 -121.7(11) . . . . ?
C33 C32 P3 C38 56.6(11) . . . . ?
C37 C32 P3 C26 128.2(11) . . . . ?
C33 C32 P3 C26 -53.5(11) . . . . ?
C37 C32 P3 Ag2 7.2(12) . . . . ?
C33 C32 P3 Ag2 -174.5(9) . . . . ?
P4 C38 P3 C32 82.3(7) . . . . ?
P4 C38 P3 C26 -169.7(6) . . . . ?
P4 C38 P3 Ag2 -49.6(6) . . . . ?
C27 C26 P3 C32 117.3(12) . . . . ?
C31 C26 P3 C32 -72.3(12) . . . . ?
C27 C26 P3 C38 8.4(13) . . . . ?
C31 C26 P3 C38 178.8(11) . . . . ?
C27 C26 P3 Ag2 -114.9(11) . . . . ?
C31 C26 P3 Ag2 55.4(11) . . . . ?
C51 Ag2 P3 C32 49.2(7) . . . . ?
P2 Ag2 P3 C32 173.2(4) . . . . ?
O4 Ag2 P3 C32 -51.5(5) . . . . ?
Ag1 Ag2 P3 C32 -102.1(4) . . . . ?
C51 Ag2 P3 C38 173.3(7) . . . . ?
P2 Ag2 P3 C38 -62.6(4) . . . . ?
O4 Ag2 P3 C38 72.7(5) . . . . ?
Ag1 Ag2 P3 C38 22.0(4) . . . . ?
C51 Ag2 P3 C26 -68.5(7) . . . . ?
P2 Ag2 P3 C26 55.5(4) . . . . ?
O4 Ag2 P3 C26 -169.2(5) . . . . ?
Ag1 Ag2 P3 C26 140.2(4) . . . . ?
O6 Cl2 O5 O6' 102(3) . . . . ?
O8' Cl2 O5 O6' -93(2) . . . . ?
O7 Cl2 O5 O6' -17(3) . . . . ?
O8 Cl2 O5 O6' -133(2) . . . . ?
O5' Cl2 O5 O6' 70(3) . . . . ?
O7' Cl2 O5 O6' 165(3) . . . . ?
O6' Cl2 O5 O7' -165(3) . . . . ?
O6 Cl2 O5 O7' -63.0(17) . . . . ?
O8' Cl2 O5 O7' 101.7(14) . . . . ?
O7 Cl2 O5 O7' 177.3(13) . . . . ?
O8 Cl2 O5 O7' 61.7(15) . . . . ?
O5' Cl2 O5 O7' -95.7(18) . . . . ?
O6' Cl2 O6 O5' -87(3) . . . . ?
O8' Cl2 O6 O5' 64(4) . . . . ?
O7 Cl2 O6 O5' -13(4) . . . . ?
O5 Cl2 O6 O5' -132(3) . . . . ?
O8 Cl2 O6 O5' 106(3) . . . . ?
O7' Cl2 O6 O5' 166(4) . . . . ?
O6' Cl2 O6 O7' 106.7(15) . . . . ?
O8' Cl2 O6 O7' -101.9(15) . . . . ?
O7 Cl2 O6 O7' -179.1(13) . . . . ?
O5 Cl2 O6 O7' 61.6(16) . . . . ?
O8 Cl2 O6 O7' -60.0(16) . . . . ?
O5' Cl2 O6 O7' -166(4) . . . . ?
O6' Cl2 O7 O8' -125.5(15) . . . . ?
O6 Cl2 O7 O8' 121.1(17) . . . . ?
O5 Cl2 O7 O8' -113.6(16) . . . . ?
O8 Cl2 O7 O8' 0.1(19) . . . . ?
O5' Cl2 O7 O8' 114.3(14) . . . . ?
O7' Cl2 O7 O8' -39(28) . . . . ?
O6 Cl2 O7 O6' -113.3(17) . . . . ?
O8' Cl2 O7 O6' 125.5(15) . . . . ?
O5 Cl2 O7 O6' 11.9(18) . . . . ?
O8 Cl2 O7 O6' 125.7(16) . . . . ?
O5' Cl2 O7 O6' -120.2(14) . . . . ?
O7' Cl2 O7 O6' 87(28) . . . . ?
O6' Cl2 O7 O5' 120.2(14) . . . . ?
O6 Cl2 O7 O5' 7(2) . . . . ?
O8' Cl2 O7 O5' -114.3(14) . . . . ?
O5 Cl2 O7 O5' 132.1(15) . . . . ?
O8 Cl2 O7 O5' -114.1(16) . . . . ?
O7' Cl2 O7 O5' -153(27) . . . . ?
O6' Cl2 O8 O8' 77(3) . . . . ?
O6 Cl2 O8 O8' -119(3) . . . . ?
O7 Cl2 O8 O8' 0(3) . . . . ?
O5 Cl2 O8 O8' 114(3) . . . . ?
O5' Cl2 O8 O8' -84(3) . . . . ?
O7' Cl2 O8 O8' 178(3) . . . . ?
O6' Cl2 O8 O7' -101.3(17) . . . . ?
O6 Cl2 O8 O7' 63.5(17) . . . . ?
O8' Cl2 O8 O7' -178(3) . . . . ?
O7 Cl2 O8 O7' -178.2(14) . . . . ?
O5 Cl2 O8 O7' -63.9(16) . . . . ?
O5' Cl2 O8 O7' 97.9(15) . . . . ?
O7' O6 O5' Cl2 14(4) . . . . ?
Cl2 O6 O5' O7 11(3) . . . . ?
O7' O6 O5' O7 26(7) . . . . ?
O6' Cl2 O5' O6 108(3) . . . . ?
O8' Cl2 O5' O6 -129(3) . . . . ?
O7 Cl2 O5' O6 167(4) . . . . ?
O5 Cl2 O5' O6 67(4) . . . . ?
O8 Cl2 O5' O6 -88(3) . . . . ?
O7' Cl2 O5' O6 -14(4) . . . . ?
O6' Cl2 O5' O7 -59.8(16) . . . . ?
O6 Cl2 O5' O7 -167(4) . . . . ?
O8' Cl2 O5' O7 63.6(15) . . . . ?
O5 Cl2 O5' O7 -100.3(18) . . . . ?
O8 Cl2 O5' O7 104.2(14) . . . . ?
O7' Cl2 O5' O7 178.7(13) . . . . ?
Cl2 O7 O5' O6 -14(4) . . . . ?
O8' O7 O5' O6 -62(4) . . . . ?
O6' O7 O5' O6 31(4) . . . . ?
O8' O7 O5' Cl2 -48.3(10) . . . . ?
O6' O7 O5' Cl2 44.7(10) . . . . ?
O7' O5 O6' Cl2 13(2) . . . . ?
Cl2 O5 O6' O7 19(3) . . . . ?
O7' O5 O6' O7 32(5) . . . . ?
O6 Cl2 O6' O5 -99(2) . . . . ?
O8' Cl2 O6' O5 106(2) . . . . ?
O7 Cl2 O6' O5 162(3) . . . . ?
O8 Cl2 O6' O5 65(3) . . . . ?
O5' Cl2 O6' O5 -133(2) . . . . ?
O7' Cl2 O6' O5 -15(3) . . . . ?
O6 Cl2 O6' O7 99.0(15) . . . . ?
O8' Cl2 O6' O7 -55.7(16) . . . . ?
O5 Cl2 O6' O7 -162(3) . . . . ?
O8 Cl2 O6' O7 -96.9(17) . . . . ?
O5' Cl2 O6' O7 64.6(16) . . . . ?
O7' Cl2 O6' O7 -177.1(14) . . . . ?
Cl2 O7 O6' O5 -21(3) . . . . ?
O8' O7 O6' O5 20(4) . . . . ?
O5' O7 O6' O5 -64(4) . . . . ?
O8' O7 O6' Cl2 41.6(11) . . . . ?
O5' O7 O6' Cl2 -42.8(10) . . . . ?
O6' Cl2 O7' O5 10.0(18) . . . . ?
O6 Cl2 O7' O5 124.2(15) . . . . ?
O8' Cl2 O7' O5 -113.8(16) . . . . ?
O7 Cl2 O7' O5 -76(28) . . . . ?
O8 Cl2 O7' O5 -115.2(14) . . . . ?
O5' Cl2 O7' O5 131.7(15) . . . . ?
O6' Cl2 O7' O6 -114.1(17) . . . . ?
O8' Cl2 O7' O6 122.0(17) . . . . ?
O7 Cl2 O7' O6 160(28) . . . . ?
O5 Cl2 O7' O6 -124.2(15) . . . . ?
O8 Cl2 O7' O6 120.7(15) . . . . ?
O5' Cl2 O7' O6 7(2) . . . . ?
O6' Cl2 O7' O8 125.2(16) . . . . ?
O6 Cl2 O7' O8 -120.7(15) . . . . ?
O8' Cl2 O7' O8 1(2) . . . . ?
O7 Cl2 O7' O8 40(28) . . . . ?
O5 Cl2 O7' O8 115.2(14) . . . . ?
O5' Cl2 O7' O8 -113.2(17) . . . . ?
O6' O5 O7' Cl2 -16(3) . . . . ?
O6' O5 O7' O6 25(3) . . . . ?
Cl2 O5 O7' O6 40.3(10) . . . . ?
O6' O5 O7' O8 -64(3) . . . . ?
Cl2 O5 O7' O8 -48.3(10) . . . . ?
O5' O6 O7' Cl2 -18(4) . . . . ?
O5' O6 O7' O5 -60(5) . . . . ?
Cl2 O6 O7' O5 -42.0(11) . . . . ?
O5' O6 O7' O8 28(5) . . . . ?
Cl2 O6 O7' O8 45.2(11) . . . . ?
O8' O8 O7' Cl2 -2(3) . . . . ?
O8' O8 O7' O5 45(4) . . . . ?
Cl2 O8 O7' O5 47.2(9) . . . . ?
O8' O8 O7' O6 -45(4) . . . . ?
Cl2 O8 O7' O6 -42.2(10) . . . . ?
O7' O8 O8' Cl2 2(3) . . . . ?
Cl2 O8 O8' O7 0(3) . . . . ?
O7' O8 O8' O7 2(6) . . . . ?
O6' Cl2 O8' O8 -125(2) . . . . ?
O6 Cl2 O8' O8 82(3) . . . . ?
O7 Cl2 O8' O8 180(3) . . . . ?
O5 Cl2 O8' O8 -81(3) . . . . ?
O5' Cl2 O8' O8 112(3) . . . . ?
O7' Cl2 O8' O8 -2(3) . . . . ?
O6' Cl2 O8' O7 54.9(16) . . . . ?
O6 Cl2 O8' O7 -97.8(16) . . . . ?
O5 Cl2 O8' O7 98.9(14) . . . . ?
O8 Cl2 O8' O7 -180(3) . . . . ?
O5' Cl2 O8' O7 -68.0(16) . . . . ?
O7' Cl2 O8' O7 178.2(14) . . . . ?
Cl2 O7 O8' O8 0(3) . . . . ?
O6' O7 O8' O8 -42(4) . . . . ?
O5' O7 O8' O8 46(4) . . . . ?
O6' O7 O8' Cl2 -41.5(11) . . . . ?
O5' O7 O8' Cl2 46.0(9) . . . . ?
O2 Cl1 O4 Ag2 -80.2(11) . . . . ?
O3 Cl1 O4 Ag2 42.4(12) . . . . ?
O1 Cl1 O4 Ag2 163.2(8) . . . . ?
O2 Cl1 O4 Ag1 -174.5(8) . . . . ?
O3 Cl1 O4 Ag1 -51.9(12) . . . . ?
O1 Cl1 O4 Ag1 69.0(11) . . . . ?
C51 Ag2 O4 Cl1 52.4(11) . . . . ?
P3 Ag2 O4 Cl1 158.5(9) . . . . ?
P2 Ag2 O4 Cl1 -53.9(10) . . . . ?
Ag1 Ag2 O4 Cl1 -122.2(10) . . . . ?
C51 Ag2 O4 Ag1 174.7(5) . . . . ?
P3 Ag2 O4 Ag1 -79.3(2) . . . . ?
P2 Ag2 O4 Ag1 68.4(3) . . . . ?
P1 Ag1 O4 Cl1 46.3(10) . . . . ?
P4 Ag1 O4 Cl1 -162.1(9) . . . . ?
C56 Ag1 O4 Cl1 -58.5(11) . . . . ?
Ag2 Ag1 O4 Cl1 118.2(11) . . . . ?
P1 Ag1 O4 Ag2 -71.9(3) . . . . ?
P4 Ag1 O4 Ag2 79.6(2) . . . . ?
C56 Ag1 O4 Ag2 -176.7(5) . . . . ?
P3 Ag2 C51 N1 97(12) . . . . ?
P2 Ag2 C51 N1 -46(12) . . . . ?
O4 Ag2 C51 N1 -159(12) . . . . ?
Ag1 Ag2 C51 N1 -151(12) . . . . ?
Ag2 C51 N1 C52 23(63) . . . . ?
C51 N1 C52 C54 -146(53) . . . . ?
C51 N1 C52 C53 -29(54) . . . . ?
C51 N1 C52 C55 92(53) . . . . ?
P1 Ag1 C56 N2 -115(6) . . . . ?
P4 Ag1 C56 N2 98(6) . . . . ?
O4 Ag1 C56 N2 -1(6) . . . . ?
Ag2 Ag1 C56 N2 -6(7) . . . . ?
Ag1 C56 N2 C57 112(23) . . . . ?
C56 N2 C57 C59 101(24) . . . . ?
C56 N2 C57 C58 -137(24) . . . . ?
C56 N2 C57 C60 -17(25) . . . . ?
